data_4320274
loop_
_publ_author_name
'Bouchra El Mouatassim'
'C\'eline Pearson'
'Alan Shaver'

_publ_section_title
;
 The Preparation of (\h5-C5Me5)Ir(PMe3)S4 from (\h5-C5Me5)Ir(PMe3)(SH)2
 and SO2
;
_journal_name_full 'Inorganic Chemistry'
_journal_page_first 5290
_journal_page_last 5291
_journal_paper_doi 10.1021/ic001385p
_journal_volume 40
_journal_year 2001
_chemical_compound_source 'synthesized by the authors, see text'
_chemical_formula_moiety 'C13 H24 Ir P S4'
_chemical_formula_structural Ir(PCH3)(Cp*)(S4)
_chemical_formula_sum 'C13 H24 Ir P S4'
_chemical_formula_weight 531.75
_chemical_name_systematic
; 
 ? 
;
_space_group_IT_number 19
_symmetry_cell_setting orthorhombic
_symmetry_space_group_name_Hall 'P 2ac 2ab'
_symmetry_space_group_name_H-M 'P 21 21 21'
_atom_sites_solution_hydrogens geom
_atom_sites_solution_primary direct
_atom_sites_solution_secondary difmap
_audit_creation_method 'SHELXL96 (Sheldrick, 1996)'
_cell_angle_alpha 90.00
_cell_angle_beta 90.00
_cell_angle_gamma 90.00
_cell_formula_units_Z 4
_cell_length_a 8.767(3)
_cell_length_b 13.443(5)
_cell_length_c 15.447(4)
_cell_measurement_reflns_used 25
_cell_measurement_temperature 293(2)
_cell_measurement_theta_max 17.5
_cell_measurement_theta_min 12.5
_cell_volume 1820.5(10)
_computing_molecular_graphics 'ORTEPII (Johnson (1976) in NRCVAX (Gabe et al (1989))'
_computing_publication_material 'NRCVAX (Gabe et al (1989) and SHELXL96 (Sheldrick (1996))'
_computing_structure_solution 'SHELXS96 (Sheldrick, 1990)'
_diffrn_ambient_temperature 293(2)
_diffrn_measurement_device_type 'Rigaku AFC6S'
_diffrn_measurement_method 'omega/2theta scans'
_diffrn_radiation_monochromator graphite
_diffrn_radiation_source 'sealed tube'
_diffrn_radiation_type 'Mo K\%a'
_diffrn_radiation_wavelength 0.70930
_diffrn_reflns_av_R_equivalents 0.120
_diffrn_reflns_av_sigmaI/netI 0.0381
_diffrn_reflns_limit_h_max 10
_diffrn_reflns_limit_h_min -10
_diffrn_reflns_limit_k_max 16
_diffrn_reflns_limit_k_min -16
_diffrn_reflns_limit_l_max 19
_diffrn_reflns_limit_l_min -19
_diffrn_reflns_number 14258
_diffrn_reflns_theta_max 25.97
_diffrn_reflns_theta_min 2.00
_diffrn_standards_decay_% 0.8
_diffrn_standards_interval_count 250
_diffrn_standards_number 3
_exptl_absorpt_coefficient_mu 7.826
_exptl_absorpt_correction_T_max 0.9992
_exptl_absorpt_correction_T_min 0.2626
_exptl_absorpt_correction_type psi-scans
_exptl_crystal_colour red
_exptl_crystal_density_diffrn 1.940
_exptl_crystal_density_meas ?
_exptl_crystal_density_method none
_exptl_crystal_description block
_exptl_crystal_F_000 1032
_exptl_crystal_size_max 0.65
_exptl_crystal_size_mid 0.57
_exptl_crystal_size_min 0.25
_refine_diff_density_max 1.294
_refine_diff_density_min -1.788
_refine_diff_density_rms 0.166
_refine_ls_abs_structure_details 'Flack (1983)'
_refine_ls_abs_structure_Flack -0.010(19)
_refine_ls_extinction_coef 0.0009(3)
_refine_ls_extinction_expression Fc^*^=kFc[1+0.001xFc^2^\l^3^/sin(2\q)]^-1/4^
_refine_ls_extinction_method 'SHELXL96 (Sheldrick, 1996)'
_refine_ls_goodness_of_fit_all 1.017
_refine_ls_goodness_of_fit_ref 1.029
_refine_ls_hydrogen_treatment constr
_refine_ls_matrix_type full
_refine_ls_number_parameters 181
_refine_ls_number_reflns 3584
_refine_ls_number_restraints 0
_refine_ls_restrained_S_all 1.017
_refine_ls_restrained_S_obs 1.029
_refine_ls_R_factor_all 0.0638
_refine_ls_R_factor_gt 0.0531
_refine_ls_shift/su_max 0.004
_refine_ls_shift/su_mean 0.000
_refine_ls_structure_factor_coef Fsqd
_refine_ls_weighting_details 'w=1/[\s^2^(Fo^2^)+(0.0993P)^2^+0.0000P] where P=(Fo^2^+2Fc^2^)/3'
_refine_ls_weighting_scheme calc
_refine_ls_wR_factor_all 0.1331
_refine_ls_wR_factor_ref 0.1261
_reflns_number_gt 3157
_reflns_number_total 3584
_reflns_threshold_expression >2\s(I)
_cod_data_source_file ic001385p.cif
_cod_data_source_block complex4
_cod_depositor_comments
;
The following automatic conversions were performed:

'_exptl_crystal_density_meas' value 'not measured' was changed to '?'
- the value is perceived as not measured.

Automatic conversion script
Id: cif_fix_values 3008 2015-01-20 13:52:24Z robertas 
;
_cod_database_code 4320274
_cod_database_fobs_code 4320274

loop_
_symmetry_equiv_pos_as_xyz
'x, y, z'
'x+1/2, -y+1/2, -z'
'-x, y+1/2, -z+1/2'
'-x+1/2, -y, z+1/2'

loop_
_atom_site_label
_atom_site_type_symbol
_atom_site_fract_x
_atom_site_fract_y
_atom_site_fract_z
_atom_site_U_iso_or_equiv
_atom_site_adp_type
_atom_site_occupancy
_atom_site_calc_flag
_atom_site_refinement_flags
_atom_site_disorder_group
Ir1 Ir 0.09908(5) 0.55867(3) 0.16117(3) 0.03402(17) Uani 1 d . .
P1 P 0.3091(5) 0.4622(3) 0.1509(3) 0.0523(9) Uani 1 d . .
S1 S 0.0921(4) 0.5553(3) 0.0085(2) 0.0497(7) Uani 1 d . .
S2 S -0.1209(6) 0.4980(4) -0.0166(3) 0.0759(13) Uani 1 d . .
S3 S -0.1045(8) 0.3669(4) 0.0485(4) 0.0870(15) Uani 1 d . .
S4 S -0.0568(6) 0.4157(3) 0.1723(3) 0.0640(11) Uani 1 d . .
C1 C 0.147(2) 0.7189(10) 0.1812(10) 0.056(4) Uani 1 d . .
C2 C 0.1820(17) 0.6660(12) 0.2598(10) 0.053(4) Uani 1 d . .
C3 C 0.0437(15) 0.6223(11) 0.2892(8) 0.040(3) Uani 1 d . .
C4 C -0.0739(16) 0.6491(11) 0.2325(9) 0.047(3) Uani 1 d . .
C5 C -0.017(2) 0.7077(11) 0.1662(12) 0.060(4) Uani 1 d . .
C6 C 0.385(3) 0.4182(17) 0.2543(11) 0.094(8) Uani 1 d . .
H6A H 0.4044 0.4740 0.2915 0.141 Uiso 1 calc R .
H6B H 0.4787 0.3828 0.2445 0.141 Uiso 1 calc R .
H6C H 0.3125 0.3747 0.2812 0.141 Uiso 1 calc R .
C7 C 0.4672(19) 0.5243(16) 0.0998(15) 0.080(6) Uani 1 d . .
H7A H 0.4922 0.5833 0.1318 0.120 Uiso 1 calc R .
H7B H 0.4399 0.5421 0.0417 0.120 Uiso 1 calc R .
H7C H 0.5538 0.4806 0.0987 0.120 Uiso 1 calc R .
C8 C 0.289(2) 0.3438(12) 0.0919(11) 0.069(5) Uani 1 d . .
H8A H 0.2365 0.2966 0.1276 0.104 Uiso 1 calc R .
H8B H 0.3886 0.3185 0.0778 0.104 Uiso 1 calc R .
H8C H 0.2325 0.3547 0.0396 0.104 Uiso 1 calc R .
C11 C 0.250(3) 0.7850(13) 0.1312(14) 0.097(9) Uani 1 d . .
H11A H 0.2434 0.8515 0.1535 0.146 Uiso 1 calc R .
H11B H 0.2206 0.7846 0.0714 0.146 Uiso 1 calc R .
H11C H 0.3532 0.7616 0.1365 0.146 Uiso 1 calc R .
C12 C 0.327(2) 0.6725(17) 0.3091(12) 0.078(6) Uani 1 d . .
H12A H 0.3359 0.7375 0.3344 0.117 Uiso 1 calc R .
H12B H 0.4111 0.6609 0.2709 0.117 Uiso 1 calc R .
H12C H 0.3268 0.6232 0.3542 0.117 Uiso 1 calc R .
C13 C 0.024(2) 0.5662(15) 0.3741(11) 0.072(5) Uani 1 d . .
H13A H 0.1174 0.5337 0.3890 0.108 Uiso 1 calc R .
H13B H -0.0556 0.5174 0.3677 0.108 Uiso 1 calc R .
H13C H -0.0039 0.6121 0.4190 0.108 Uiso 1 calc R .
C14 C -0.2414(17) 0.6228(16) 0.2480(14) 0.082(7) Uani 1 d . .
H14A H -0.2514 0.5521 0.2546 0.123 Uiso 1 calc R .
H14B H -0.3014 0.6445 0.1996 0.123 Uiso 1 calc R .
H14C H -0.2765 0.6553 0.2997 0.123 Uiso 1 calc R .
C15 C -0.099(4) 0.7610(15) 0.0952(13) 0.104(9) Uani 1 d . .
H15A H -0.1807 0.7997 0.1193 0.156 Uiso 1 calc R .
H15B H -0.1398 0.7134 0.0551 0.156 Uiso 1 calc R .
H15C H -0.0291 0.8042 0.0656 0.156 Uiso 1 calc R .

loop_
_atom_site_aniso_label
_atom_site_aniso_U_11
_atom_site_aniso_U_22
_atom_site_aniso_U_33
_atom_site_aniso_U_23
_atom_site_aniso_U_13
_atom_site_aniso_U_12
Ir1 0.0358(2) 0.0354(2) 0.0308(2) 0.0000(2) -0.0007(2) -0.0012(2)
P1 0.055(2) 0.061(2) 0.041(2) -0.0065(17) -0.0049(18) 0.0183(18)
S1 0.0571(18) 0.0563(17) 0.0355(15) -0.0016(15) 0.0038(16) -0.004(2)
S2 0.074(3) 0.089(3) 0.065(3) -0.011(2) -0.024(3) -0.006(3)
S3 0.094(4) 0.073(3) 0.094(4) -0.021(3) -0.006(3) -0.027(3)
S4 0.083(3) 0.049(2) 0.060(3) 0.0008(17) 0.017(2) -0.0191(17)
C1 0.079(11) 0.033(6) 0.055(10) -0.009(6) 0.016(7) -0.014(6)
C2 0.045(8) 0.052(8) 0.061(9) -0.018(7) 0.010(7) -0.008(7)
C3 0.040(7) 0.054(8) 0.024(6) -0.004(6) 0.009(5) 0.000(6)
C4 0.042(8) 0.052(8) 0.048(8) -0.006(6) -0.005(6) -0.004(6)
C5 0.073(10) 0.049(8) 0.056(9) -0.009(8) -0.018(9) 0.022(7)
C6 0.116(17) 0.116(17) 0.050(9) -0.004(10) -0.013(11) 0.074(16)
C7 0.040(8) 0.105(15) 0.094(15) -0.025(12) 0.013(9) 0.000(9)
C8 0.095(13) 0.064(10) 0.048(9) -0.005(8) 0.006(9) 0.032(10)
C11 0.14(2) 0.060(10) 0.095(15) -0.020(10) 0.072(14) -0.046(12)
C12 0.051(9) 0.113(15) 0.069(11) -0.027(11) -0.003(8) -0.019(11)
C13 0.080(12) 0.084(12) 0.051(9) -0.002(9) 0.022(8) -0.001(11)
C14 0.033(8) 0.089(13) 0.124(17) -0.047(13) -0.005(9) -0.006(9)
C15 0.18(2) 0.074(12) 0.055(10) 0.012(9) -0.032(16) 0.058(17)

loop_
_atom_type_symbol
_atom_type_description
_atom_type_scat_dispersion_real
_atom_type_scat_dispersion_imag
_atom_type_scat_source
C C 0.0033 0.0016 'International Tables Vol C Tables 4.2.6.8 and 6.1.1.4'
H H 0.0000 0.0000 'International Tables Vol C Tables 4.2.6.8 and 6.1.1.4'
O O 0.0106 0.0060 'International Tables Vol C Tables 4.2.6.8 and 6.1.1.4'
P P 0.1023 0.0942 'International Tables Vol C Tables 4.2.6.8 and 6.1.1.4'
S S 0.1246 0.1234 'International Tables Vol C Tables 4.2.6.8 and 6.1.1.4'
Ir Ir -2.0660 7.9900 'International Tables Vol C Tables 4.2.6.8 and 6.1.1.4'

loop_
_geom_angle_atom_site_label_1
_geom_angle_atom_site_label_2
_geom_angle_atom_site_label_3
_geom_angle
_geom_angle_site_symmetry_1
_geom_angle_site_symmetry_3
_geom_angle_publ_flag
C3 Ir1 C1 62.6(5) . . y
C3 Ir1 C2 37.5(5) . . y
C1 Ir1 C2 37.8(6) . . y
C3 Ir1 C4 36.7(5) . . y
C1 Ir1 C4 62.0(5) . . y
C2 Ir1 C4 62.0(5) . . y
C3 Ir1 C5 61.6(6) . . y
C1 Ir1 C5 38.3(6) . . y
C2 Ir1 C5 63.0(6) . . y
C4 Ir1 C5 36.0(6) . . y
C3 Ir1 P1 117.7(4) . . y
C1 Ir1 P1 114.4(5) . . y
C2 Ir1 P1 98.9(4) . . y
C4 Ir1 P1 154.3(4) . . y
C5 Ir1 P1 152.1(5) . . y
C3 Ir1 S1 153.7(4) . . y
C1 Ir1 S1 99.4(4) . . y
C2 Ir1 S1 135.0(4) . . y
C4 Ir1 S1 119.1(4) . . y
C5 Ir1 S1 92.3(5) . . y
P1 Ir1 S1 86.53(14) . . y
C3 Ir1 S4 97.0(4) . . y
C1 Ir1 S4 152.8(4) . . y
C2 Ir1 S4 131.9(4) . . y
C4 Ir1 S4 90.8(4) . . y
C5 Ir1 S4 117.4(5) . . y
P1 Ir1 S4 90.57(16) . . y
S1 Ir1 S4 92.41(15) . . y
C7 P1 C6 104.6(11) . . y
C7 P1 C8 104.9(9) . . y
C6 P1 C8 100.8(9) . . y
C7 P1 Ir1 113.1(7) . . y
C6 P1 Ir1 114.9(6) . . y
C8 P1 Ir1 117.0(6) . . y
S2 S1 Ir1 102.7(2) . . y
S3 S2 S1 99.6(3) . . y
S2 S3 S4 101.4(3) . . y
S3 S4 Ir1 107.9(2) . . y
C2 C1 C5 106.9(13) . . y
C2 C1 C11 127.2(18) . . y
C5 C1 C11 125.3(18) . . y
C2 C1 Ir1 71.2(8) . . y
C5 C1 Ir1 72.0(8) . . y
C11 C1 Ir1 128.6(11) . . y
C3 C2 C1 107.0(13) . . y
C3 C2 C12 126.1(15) . . y
C1 C2 C12 125.9(15) . . y
C3 C2 Ir1 70.8(8) . . y
C1 C2 Ir1 70.9(8) . . y
C12 C2 Ir1 132.1(12) . . y
C4 C3 C2 108.8(12) . . y
C4 C3 C13 125.5(13) . . y
C2 C3 C13 125.3(14) . . y
C4 C3 Ir1 72.6(8) . . y
C2 C3 Ir1 71.7(8) . . y
C13 C3 Ir1 127.2(10) . . y
C5 C4 C3 110.1(13) . . y
C5 C4 C14 126.4(15) . . y
C3 C4 C14 123.3(15) . . y
C5 C4 Ir1 72.6(8) . . y
C3 C4 Ir1 70.6(8) . . y
C14 C4 Ir1 127.1(11) . . y
C4 C5 C1 107.2(14) . . y
C4 C5 C15 130.0(19) . . y
C1 C5 C15 123(2) . . y
C4 C5 Ir1 71.4(8) . . y
C1 C5 Ir1 69.7(8) . . y
C15 C5 Ir1 128.3(12) . . y
P1 C6 H6A 109.5 . . ?
P1 C6 H6B 109.5 . . ?
H6A C6 H6B 109.47 . . ?
P1 C6 H6C 109.5 . . ?
H6A C6 H6C 109.5 . . ?
H6B C6 H6C 109.5 . . ?
P1 C7 H7A 109.5 . . ?
P1 C7 H7B 109.5 . . ?
H7A C7 H7B 109.5 . . ?
P1 C7 H7C 109.5 . . ?
H7A C7 H7C 109.5 . . ?
H7B C7 H7C 109.5 . . ?
P1 C8 H8A 109.5 . . ?
P1 C8 H8B 109.5 . . ?
H8A C8 H8B 109.5 . . ?
P1 C8 H8C 109.5 . . ?
H8A C8 H8C 109.5 . . ?
H8B C8 H8C 109.5 . . ?
C1 C11 H11A 109.5 . . ?
C1 C11 H11B 109.5 . . ?
H11A C11 H11B 109.5 . . ?
C1 C11 H11C 109.5 . . ?
H11A C11 H11C 109.5 . . ?
H11B C11 H11C 109.47 . . ?
C2 C12 H12A 109.5 . . ?
C2 C12 H12B 109.5 . . ?
H12A C12 H12B 109.47 . . ?
C2 C12 H12C 109.5 . . ?
H12A C12 H12C 109.5 . . ?
H12B C12 H12C 109.5 . . ?
C3 C13 H13A 109.5 . . ?
C3 C13 H13B 109.5 . . ?
H13A C13 H13B 109.5 . . ?
C3 C13 H13C 109.5 . . ?
H13A C13 H13C 109.5 . . ?
H13B C13 H13C 109.47 . . ?
C4 C14 H14A 109.5 . . ?
C4 C14 H14B 109.5 . . ?
H14A C14 H14B 109.5 . . ?
C4 C14 H14C 109.5 . . ?
H14A C14 H14C 109.5 . . ?
H14B C14 H14C 109.5 . . ?
C5 C15 H15A 109.5 . . ?
C5 C15 H15B 109.5 . . ?
H15A C15 H15B 109.5 . . ?
C5 C15 H15C 109.5 . . ?
H15A C15 H15C 109.5 . . ?
H15B C15 H15C 109.47 . . ?

loop_
_geom_bond_atom_site_label_1
_geom_bond_atom_site_label_2
_geom_bond_distance
_geom_bond_site_symmetry_2
_geom_bond_publ_flag
Ir1 C3 2.208(12) . y
Ir1 C1 2.217(13) . y
Ir1 C2 2.221(14) . y
Ir1 C4 2.234(14) . y
Ir1 C5 2.249(14) . y
Ir1 P1 2.258(4) . y
Ir1 S1 2.359(3) . y
Ir1 S4 2.365(4) . y
P1 C7 1.799(19) . y
P1 C6 1.830(17) . y
P1 C8 1.842(17) . y
S1 S2 2.057(6) . y
S2 S3 2.034(8) . y
S3 S4 2.065(7) . y
C1 C2 1.44(2) . y
C1 C5 1.47(2) . y
C1 C11 1.48(2) . y
C2 C3 1.422(19) . y
C2 C12 1.48(2) . y
C3 C4 1.399(19) . y
C3 C13 1.52(2) . y
C4 C5 1.38(2) . y
C4 C14 1.53(2) . y
C5 C15 1.49(2) . y
C6 H6A 0.9600 . ?
C6 H6B 0.9600 . ?
C6 H6C 0.9600 . ?
C7 H7A 0.9600 . ?
C7 H7B 0.9600 . ?
C7 H7C 0.9600 . ?
C8 H8A 0.9600 . ?
C8 H8B 0.9600 . ?
C8 H8C 0.9600 . ?
C11 H11A 0.9600 . ?
C11 H11B 0.9600 . ?
C11 H11C 0.9600 . ?
C12 H12A 0.9600 . ?
C12 H12B 0.9600 . ?
C12 H12C 0.9600 . ?
C13 H13A 0.9600 . ?
C13 H13B 0.9600 . ?
C13 H13C 0.9600 . ?
C14 H14A 0.9600 . ?
C14 H14B 0.9600 . ?
C14 H14C 0.9600 . ?
C15 H15A 0.9600 . ?
C15 H15B 0.9600 . ?
C15 H15C 0.9600 . ?

loop_
_geom_torsion_atom_site_label_1
_geom_torsion_atom_site_label_2
_geom_torsion_atom_site_label_3
_geom_torsion_atom_site_label_4
_geom_torsion
_geom_torsion_site_symmetry_1
_geom_torsion_site_symmetry_2
_geom_torsion_site_symmetry_3
_geom_torsion_site_symmetry_4
_geom_torsion_publ_flag
C3 Ir1 P1 C7 -104.2(9) . . . . y
C1 Ir1 P1 C7 -33.6(9) . . . . y
C2 Ir1 P1 C7 -69.8(9) . . . . y
C4 Ir1 P1 C7 -109.4(11) . . . . y
C5 Ir1 P1 C7 -23.2(13) . . . . y
S1 Ir1 P1 C7 65.2(8) . . . . y
S4 Ir1 P1 C7 157.6(8) . . . . y
C3 Ir1 P1 C6 15.9(11) . . . . y
C1 Ir1 P1 C6 86.5(11) . . . . y
C2 Ir1 P1 C6 50.2(11) . . . . y
C4 Ir1 P1 C6 10.6(13) . . . . y
C5 Ir1 P1 C6 96.8(14) . . . . y
S1 Ir1 P1 C6 -174.8(10) . . . . y
S4 Ir1 P1 C6 -82.4(10) . . . . y
C3 Ir1 P1 C8 133.7(7) . . . . y
C1 Ir1 P1 C8 -155.6(8) . . . . y
C2 Ir1 P1 C8 168.1(8) . . . . y
C4 Ir1 P1 C8 128.5(11) . . . . y
C5 Ir1 P1 C8 -145.3(12) . . . . y
S1 Ir1 P1 C8 -56.9(7) . . . . y
S4 Ir1 P1 C8 35.5(7) . . . . y
C3 Ir1 S1 S2 -79.0(8) . . . . y
C1 Ir1 S1 S2 -123.2(5) . . . . y
C2 Ir1 S1 S2 -138.2(6) . . . . y
C4 Ir1 S1 S2 -60.0(5) . . . . y
C5 Ir1 S1 S2 -85.3(5) . . . . y
P1 Ir1 S1 S2 122.7(2) . . . . y
S4 Ir1 S1 S2 32.2(2) . . . . y
Ir1 S1 S2 S3 -57.6(3) . . . . y
S1 S2 S3 S4 58.1(4) . . . . y
S2 S3 S4 Ir1 -35.4(4) . . . . y
C3 Ir1 S4 S3 157.1(4) . . . . y
C1 Ir1 S4 S3 117.8(10) . . . . y
C2 Ir1 S4 S3 172.7(6) . . . . y
C4 Ir1 S4 S3 120.8(5) . . . . y
C5 Ir1 S4 S3 95.6(6) . . . . y
P1 Ir1 S4 S3 -84.8(3) . . . . y
S1 Ir1 S4 S3 1.7(3) . . . . y
C3 Ir1 C1 C2 37.8(8) . . . . y
C4 Ir1 C1 C2 79.4(9) . . . . y
C5 Ir1 C1 C2 115.7(13) . . . . y
P1 Ir1 C1 C2 -72.1(9) . . . . y
S1 Ir1 C1 C2 -162.6(8) . . . . y
S4 Ir1 C1 C2 82.9(14) . . . . y
C3 Ir1 C1 C5 -77.9(10) . . . . y
C2 Ir1 C1 C5 -115.7(13) . . . . y
C4 Ir1 C1 C5 -36.3(9) . . . . y
P1 Ir1 C1 C5 172.2(9) . . . . y
S1 Ir1 C1 C5 81.7(9) . . . . y
S4 Ir1 C1 C5 -32.8(16) . . . . y
C3 Ir1 C1 C11 161(2) . . . . y
C2 Ir1 C1 C11 123(2) . . . . y
C4 Ir1 C1 C11 -157(2) . . . . y
C5 Ir1 C1 C11 -121(2) . . . . y
P1 Ir1 C1 C11 51(2) . . . . y
S1 Ir1 C1 C11 -39(2) . . . . y
S4 Ir1 C1 C11 -154.0(16) . . . . y
C5 C1 C2 C3 1.6(16) . . . . y
C11 C1 C2 C3 173.3(14) . . . . y
Ir1 C1 C2 C3 -62.0(10) . . . . y
C5 C1 C2 C12 -167.6(15) . . . . y
C11 C1 C2 C12 4(3) . . . . y
Ir1 C1 C2 C12 128.7(16) . . . . y
C5 C1 C2 Ir1 63.6(10) . . . . y
C11 C1 C2 Ir1 -124.7(16) . . . . y
C1 Ir1 C2 C3 116.6(13) . . . . y
C4 Ir1 C2 C3 37.0(8) . . . . y
C5 Ir1 C2 C3 77.7(10) . . . . y
P1 Ir1 C2 C3 -124.7(8) . . . . y
S1 Ir1 C2 C3 141.3(7) . . . . y
S4 Ir1 C2 C3 -25.9(11) . . . . y
C3 Ir1 C2 C1 -116.6(13) . . . . y
C4 Ir1 C2 C1 -79.6(10) . . . . y
C5 Ir1 C2 C1 -38.8(10) . . . . y
P1 Ir1 C2 C1 118.7(9) . . . . y
S1 Ir1 C2 C1 24.7(11) . . . . y
S4 Ir1 C2 C1 -142.5(8) . . . . y
C3 Ir1 C2 C12 122(2) . . . . y
C1 Ir1 C2 C12 -122(2) . . . . y
C4 Ir1 C2 C12 158.8(19) . . . . y
C5 Ir1 C2 C12 -160.5(19) . . . . y
P1 Ir1 C2 C12 -3.0(17) . . . . y
S1 Ir1 C2 C12 -97.0(17) . . . . y
S4 Ir1 C2 C12 95.9(17) . . . . y
C1 C2 C3 C4 -1.5(16) . . . . y
C12 C2 C3 C4 167.7(15) . . . . y
Ir1 C2 C3 C4 -63.6(10) . . . . y
C1 C2 C3 C13 -174.8(13) . . . . y
C12 C2 C3 C13 -6(3) . . . . y
Ir1 C2 C3 C13 123.1(15) . . . . y
C1 C2 C3 Ir1 62.1(10) . . . . y
C12 C2 C3 Ir1 -128.7(17) . . . . y
C1 Ir1 C3 C4 79.1(9) . . . . y
C2 Ir1 C3 C4 117.3(13) . . . . y
C5 Ir1 C3 C4 35.5(9) . . . . y
P1 Ir1 C3 C4 -176.2(7) . . . . y
S1 Ir1 C3 C4 28.4(13) . . . . y
S4 Ir1 C3 C4 -81.8(8) . . . . y
C1 Ir1 C3 C2 -38.2(9) . . . . y
C4 Ir1 C3 C2 -117.3(13) . . . . y
C5 Ir1 C3 C2 -81.7(10) . . . . y
P1 Ir1 C3 C2 66.5(9) . . . . y
S1 Ir1 C3 C2 -88.9(11) . . . . y
S4 Ir1 C3 C2 160.9(8) . . . . y
C1 Ir1 C3 C13 -159.1(16) . . . . y
C2 Ir1 C3 C13 -121.0(17) . . . . y
C4 Ir1 C3 C13 121.8(17) . . . . y
C5 Ir1 C3 C13 157.3(15) . . . . y
P1 Ir1 C3 C13 -54.4(14) . . . . y
S1 Ir1 C3 C13 150.1(11) . . . . y
S4 Ir1 C3 C13 39.9(14) . . . . y
C2 C3 C4 C5 0.9(17) . . . . y
C13 C3 C4 C5 174.1(14) . . . . y
Ir1 C3 C4 C5 -62.2(11) . . . . y
C2 C3 C4 C14 -174.6(14) . . . . y
C13 C3 C4 C14 -1(2) . . . . y
Ir1 C3 C4 C14 122.3(14) . . . . y
C2 C3 C4 Ir1 63.1(10) . . . . y
C13 C3 C4 Ir1 -123.7(15) . . . . y
C3 Ir1 C4 C5 119.5(13) . . . . y
C1 Ir1 C4 C5 38.6(10) . . . . y
C2 Ir1 C4 C5 81.7(10) . . . . y
P1 Ir1 C4 C5 127.3(10) . . . . y
S1 Ir1 C4 C5 -46.6(10) . . . . y
S4 Ir1 C4 C5 -139.8(9) . . . . y
C1 Ir1 C4 C3 -80.9(9) . . . . y
C2 Ir1 C4 C3 -37.8(9) . . . . y
C5 Ir1 C4 C3 -119.5(13) . . . . y
P1 Ir1 C4 C3 7.8(14) . . . . y
S1 Ir1 C4 C3 -166.1(7) . . . . y
S4 Ir1 C4 C3 100.7(8) . . . . y
C3 Ir1 C4 C14 -117.7(18) . . . . y
C1 Ir1 C4 C14 161.5(17) . . . . y
C2 Ir1 C4 C14 -155.4(17) . . . . y
C5 Ir1 C4 C14 122.8(19) . . . . y
P1 Ir1 C4 C14 -109.9(15) . . . . y
S1 Ir1 C4 C14 76.2(16) . . . . y
S4 Ir1 C4 C14 -17.0(15) . . . . y
C3 C4 C5 C1 0.2(16) . . . . y
C14 C4 C5 C1 175.5(14) . . . . y
Ir1 C4 C5 C1 -60.8(10) . . . . y
C3 C4 C5 C15 -174.2(16) . . . . y
C14 C4 C5 C15 1(3) . . . . y
Ir1 C4 C5 C15 124.8(18) . . . . y
C3 C4 C5 Ir1 61.0(10) . . . . y
C14 C4 C5 Ir1 -123.7(15) . . . . y
C2 C1 C5 C4 -1.1(16) . . . . y
C11 C1 C5 C4 -173.0(14) . . . . y
Ir1 C1 C5 C4 62.0(10) . . . . y
C2 C1 C5 C15 173.7(14) . . . . y
C11 C1 C5 C15 2(2) . . . . y
Ir1 C1 C5 C15 -123.2(16) . . . . y
C2 C1 C5 Ir1 -63.1(10) . . . . y
C11 C1 C5 Ir1 125.1(15) . . . . y
C3 Ir1 C5 C4 -36.3(8) . . . . y
C1 Ir1 C5 C4 -117.2(13) . . . . y
C2 Ir1 C5 C4 -78.8(9) . . . . y
P1 Ir1 C5 C4 -132.5(10) . . . . y
S1 Ir1 C5 C4 140.6(8) . . . . y
S4 Ir1 C5 C4 46.6(10) . . . . y
C3 Ir1 C5 C1 80.9(9) . . . . y
C2 Ir1 C5 C1 38.4(9) . . . . y
C4 Ir1 C5 C1 117.2(13) . . . . y
P1 Ir1 C5 C1 -15.3(16) . . . . y
S1 Ir1 C5 C1 -102.3(9) . . . . y
S4 Ir1 C5 C1 163.8(8) . . . . y
C3 Ir1 C5 C15 -163(2) . . . . y
C1 Ir1 C5 C15 116(3) . . . . y
C2 Ir1 C5 C15 154(2) . . . . y
C4 Ir1 C5 C15 -127(2) . . . . y
P1 Ir1 C5 C15 101(2) . . . . y
S1 Ir1 C5 C15 14(2) . . . . y
S4 Ir1 C5 C15 -80(2) . . . . y
